data_7717080
loop_
_publ_author_name
'Mikata, Yuji'
'Akedo, Miyu'
'Hamamoto, Erina'
'Yoshida, Shoko'
'Shoji, Sunao'
'Ohsedo, Yutaka'
'Matsuo, Takashi'
'Storr, Tim'
'Funahashi, Yasuhiro'

_publ_section_title
;
 Structural and electrochemical properties of mononuclear copper(II)
 complexes with pentadentate ethylenediamine-based ligands with
 pyridine/quinoline/isoquinoline/quinoxaline binding sites.
;
_journal_issue 40
_journal_name_full 'Dalton transactions (Cambridge, England : 2003)'
_journal_page_first 16716
_journal_page_last 16732
_journal_paper_doi 10.1039/d4dt02363c
_journal_volume 53
_journal_year 2024
_chemical_formula_moiety 'C34 H31 Cu N5, 2(Cl O4), 0.5(C2 H3 N)'
_chemical_formula_sum 'C35 H32.5 Cl2 Cu N5.5 O8'
_chemical_formula_weight 792.60
_space_group_crystal_system monoclinic
_space_group_IT_number 15
_space_group_name_Hall '-I 2ya'
_space_group_name_H-M_alt 'I 1 2/a 1'
_atom_sites_solution_hydrogens geom
_atom_sites_solution_primary iterative
_audit_creation_date 2024-06-19
_audit_creation_method
;
Olex2 1.5
(compiled 2024.02.16 svn.r378c4104 for OlexSys, GUI svn.r6928)
;
_audit_update_record
;
2024-08-06 deposited with the CCDC.	2024-09-24 downloaded from the CCDC.
;
_cell_angle_alpha 90
_cell_angle_beta 91.504(2)
_cell_angle_gamma 90
_cell_formula_units_Z 8
_cell_length_a 9.9174(2)
_cell_length_b 18.9067(4)
_cell_length_c 37.0398(7)
_cell_measurement_reflns_used 13111
_cell_measurement_temperature 150.01(10)
_cell_measurement_theta_max 29.2090
_cell_measurement_theta_min 2.3040
_cell_volume 6942.8(2)
_computing_cell_refinement 'CrysAlisPro 1.171.43.109a (Rigaku OD, 2024)'
_computing_data_collection 'CrysAlisPro system (CCD 43.109a 64-bit (release 21-02-2024))'
_computing_data_reduction 'CrysAlisPro 1.171.43.109a (Rigaku OD, 2024)'
_computing_molecular_graphics 'Olex2 1.5 (Dolomanov et al., 2009)'
_computing_publication_material 'Olex2 1.5 (Dolomanov et al., 2009)'
_computing_structure_refinement 'SHELXL 2019/3 (Sheldrick, 2015)'
_computing_structure_solution 'olex2.solve 1.5 (Bourhis et al., 2015)'
_diffrn_ambient_environment N~2~
_diffrn_ambient_temperature 150.01(10)
_diffrn_detector 'Hybrid Pixel Array Detector'
_diffrn_detector_area_resol_mean 10.0000
_diffrn_detector_type HyPix
_diffrn_measured_fraction_theta_full 0.999
_diffrn_measured_fraction_theta_max 0.864
_diffrn_measurement_details
;
List of Runs (angles in degrees, time in seconds):

  # Type    Start    End  Width  t~exp~   \w     \q     \k     \f   Frames
#--------------------------------------------------------------------------
  1  \w     46.00  78.00   0.50   25.00    --   17.93-138.00 164.00   64
  2  \w    -78.00 -53.00   0.50   25.00    --  -19.03 132.00  50.00   50
  3  \w    -94.00 -43.00   0.50   25.00    --  -19.03 138.00-133.00  102
  4  \w     45.00  99.00   0.50   25.00    --   17.93 178.00 -30.00  108
  5  \w     44.00 100.00   0.50   25.00    --   17.93 178.00-120.00  112
  6  \w    -25.00  63.00   0.50   25.00    --  -19.03  19.00 -90.00  176
  7  \w    -26.00  56.00   0.50   25.00    --  -19.03  19.00-180.00  164
;
_diffrn_measurement_device 'four-circle diffractometer'
_diffrn_measurement_device_type 'XtaLAB Synergy, Single source at home/near, HyPix'
_diffrn_measurement_method '\w scans'
_diffrn_orient_matrix_type 'CrysAlisPro convention (1999,Acta A55,543-557)'
_diffrn_orient_matrix_UB_11 -0.0026064000
_diffrn_orient_matrix_UB_12 -0.0361935000
_diffrn_orient_matrix_UB_13 0.0050165000
_diffrn_orient_matrix_UB_21 0.0138466000
_diffrn_orient_matrix_UB_22 -0.0099444000
_diffrn_orient_matrix_UB_23 -0.0179811000
_diffrn_orient_matrix_UB_31 0.0701383000
_diffrn_orient_matrix_UB_32 0.0006034000
_diffrn_orient_matrix_UB_33 0.0042500000
_diffrn_radiation_monochromator mirror
_diffrn_radiation_probe x-ray
_diffrn_radiation_type 'Mo K\a'
_diffrn_radiation_wavelength 0.71073
_diffrn_reflns_av_R_equivalents 0.0240
_diffrn_reflns_av_unetI/netI 0.0276
_diffrn_reflns_Laue_measured_fraction_full 0.999
_diffrn_reflns_Laue_measured_fraction_max 0.864
_diffrn_reflns_limit_h_max 12
_diffrn_reflns_limit_h_min -9
_diffrn_reflns_limit_k_max 25
_diffrn_reflns_limit_k_min -16
_diffrn_reflns_limit_l_max 48
_diffrn_reflns_limit_l_min -49
_diffrn_reflns_number 26753
_diffrn_reflns_point_group_measured_fraction_full 0.999
_diffrn_reflns_point_group_measured_fraction_max 0.864
_diffrn_reflns_theta_full 25.242
_diffrn_reflns_theta_max 29.498
_diffrn_reflns_theta_min 2.154
_diffrn_source 'micro-focus sealed X-ray tube'
_diffrn_source_type 'PhotonJet (Mo) X-ray Source'
_exptl_absorpt_coefficient_mu 0.844
_exptl_absorpt_correction_T_max 1.00000
_exptl_absorpt_correction_T_min 0.91250
_exptl_absorpt_correction_type multi-scan
_exptl_absorpt_process_details
;
CrysAlisPro 1.171.43.109a (Rigaku Oxford Diffraction, 2024)
Empirical absorption correction using spherical harmonics,
implemented in SCALE3 ABSPACK scaling algorithm.
;
_exptl_crystal_colour blue
_exptl_crystal_colour_primary blue
_exptl_crystal_density_diffrn 1.517
_exptl_crystal_description plate
_exptl_crystal_F_000 3264
_exptl_crystal_size_max 0.18
_exptl_crystal_size_mid 0.11
_exptl_crystal_size_min 0.03
_refine_diff_density_max 1.396
_refine_diff_density_min -0.649
_refine_diff_density_rms 0.073
_refine_ls_extinction_method none
_refine_ls_goodness_of_fit_ref 1.066
_refine_ls_hydrogen_treatment constr
_refine_ls_matrix_type full
_refine_ls_number_parameters 497
_refine_ls_number_reflns 8373
_refine_ls_number_restraints 3
_refine_ls_restrained_S_all 1.069
_refine_ls_R_factor_all 0.0589
_refine_ls_R_factor_gt 0.0472
_refine_ls_shift/su_max 0.001
_refine_ls_shift/su_mean 0.000
_refine_ls_structure_factor_coef Fsqd
_refine_ls_weighting_details 'w=1/[\s^2^(Fo^2^)+(0.0726P)^2^+11.8214P] where P=(Fo^2^+2Fc^2^)/3'
_refine_ls_weighting_scheme calc
_refine_ls_wR_factor_gt 0.1325
_refine_ls_wR_factor_ref 0.1402
_reflns_Friedel_coverage 0.000
_reflns_number_gt 6814
_reflns_number_total 8373
_reflns_threshold_expression 'I > 2\s(I)'
_cod_data_source_file d4dt02363c2.cif
_cod_data_source_block ph-pqq-cu(clo4)2-240523_autored
_cod_depositor_comments 'Adding full bibliography for 7717077--7717088.cif.'
_cod_original_formula_sum 'C35 H32.50 Cl2 Cu N5.50 O8'
_cod_database_code 7717080
_shelx_shelxl_version_number 2019/3
_chemical_oxdiff_formula C34H31N5CuCl2O8
_chemical_oxdiff_usercomment akedo
_shelx_space_group_comment
;
The symmetry employed for this shelxl refinement is uniquely defined
by the following loop, which should always be used as a source of
symmetry information in preference to the above space-group names.
They are only intended as comments.
;
_shelx_estimated_absorpt_t_max 0.975
_shelx_estimated_absorpt_t_min 0.863
_olex2_refinement_description
;
1. Fixed Uiso
 At 1.2 times of:
  All C(H) groups, All C(H,H) groups
 At 1.5 times of:
  All C(H,H,H) groups
2. Restrained distances
 Cl2-O8 \\sim Cl2-O9
 with sigma of 0.02
 Cl2-O10 \\sim Cl2-O11
 with sigma of 0.02
 O10-O9 \\sim O11-O9
 with sigma of 0.02
 Cl2-O6 \\sim Cl2-O7
 with sigma of 0.02
 O6-O11 \\sim O7-O11
 with sigma of 0.02
3. Others
 Sof(O9)=1-FVAR(1)
 Sof(O8)=FVAR(1)
 Sof(O11)=1-FVAR(2)
 Sof(O10)=FVAR(2)
 Sof(O7)=1-FVAR(3)
 Sof(O6)=FVAR(3)
 Fixed Sof: H36A(0.5) H36B(0.5) H36C(0.5)
4.a Secondary CH2 refined with riding coordinates:
 C19(H19A,H19B), C9(H9A,H9B), C3(H3A,H3B), C1(H1A,H1B), C2(H2A,H2B)
4.b Aromatic/amide H refined with riding coordinates:
 C21(H21), C26(H26), C22(H22), C25(H25), C16(H16), C15(H15), C34(H34),
 C24(H24), C30(H30), C12(H12), C33(H33), C23(H23), C8(H8), C11(H11), C31(H31),
 C32(H32), C7(H7), C13(H13), C14(H14), C5(H5), C6(H6)
4.c Idealised Me refined as rotating group:
 C36(H36A,H36B,H36C)
;
_olex2_submission_special_instructions 'No special instructions were received'
_oxdiff_exptl_absorpt_empirical_details
;
Empirical correction (ABSPACK) includes:
- Absorption correction using spherical harmonics
- Frame scaling
;
_oxdiff_exptl_absorpt_empirical_full_max 1.113
_oxdiff_exptl_absorpt_empirical_full_min 0.855

loop_
_space_group_symop_operation_xyz
'x, y, z'
'-x+1/2, y, -z'
'x+1/2, y+1/2, z+1/2'
'-x+1, y+1/2, -z+1/2'
'-x, -y, -z'
'x-1/2, -y, z'
'-x+1/2, -y+1/2, -z+1/2'
'x, -y+1/2, z+1/2'

loop_
_atom_site_label
_atom_site_type_symbol
_atom_site_fract_x
_atom_site_fract_y
_atom_site_fract_z
_atom_site_U_iso_or_equiv
_atom_site_adp_type
_atom_site_occupancy
_atom_site_site_symmetry_order
_atom_site_calc_flag
_atom_site_refinement_flags_posn
_atom_site_refinement_flags_adp
_atom_site_refinement_flags_occupancy
_atom_site_disorder_assembly
_atom_site_disorder_group
Cu1 Cu 0.41518(3) 0.22230(2) 0.36809(2) 0.02762(10) Uani 1 1 d . . . . .
Cl2 Cl 0.03151(6) 0.09539(4) 0.41319(2) 0.03966(16) Uani 1 1 d D . . . .
Cl1 Cl 0.35889(8) 0.62037(4) 0.25348(2) 0.05019(19) Uani 1 1 d . . . . .
N4 N 0.41189(19) 0.22549(11) 0.42504(6) 0.0292(4) Uani 1 1 d . . . . .
N5 N 0.38031(19) 0.31438(10) 0.34515(5) 0.0275(4) Uani 1 1 d . . . . .
O5 O 0.0888(3) 0.16445(12) 0.41101(6) 0.0550(6) Uani 1 1 d . . . . .
N1 N 0.4886(2) 0.12625(11) 0.37718(6) 0.0356(5) Uani 1 1 d . . . . .
N3 N 0.2791(2) 0.16814(12) 0.33610(6) 0.0380(5) Uani 1 1 d . . . . .
N2 N 0.6263(2) 0.25526(11) 0.35901(6) 0.0317(4) Uani 1 1 d . . . . .
O2 O 0.2937(3) 0.59174(13) 0.28354(7) 0.0636(7) Uani 1 1 d . . . . .
C20 C 0.4731(2) 0.32930(13) 0.32119(6) 0.0283(5) Uani 1 1 d . . . . .
O4 O 0.4641(3) 0.57252(17) 0.24362(8) 0.0784(8) Uani 1 1 d . . . . .
C27 C 0.2638(2) 0.35424(12) 0.34639(7) 0.0278(5) Uani 1 1 d . . . . .
C21 C 0.4556(3) 0.38351(13) 0.29549(7) 0.0319(5) Uani 1 1 d . . . . .
H21 H 0.523179 0.392570 0.278375 0.038 Uiso 1 1 calc R U . . .
C17 C 0.4122(2) 0.28073(14) 0.44917(7) 0.0325(5) Uani 1 1 d . . . . .
C10 C 0.4158(2) 0.15974(14) 0.43775(7) 0.0329(5) Uani 1 1 d . . . . .
C28 C 0.2412(2) 0.40995(13) 0.32143(7) 0.0304(5) Uani 1 1 d . . . . .
C26 C 0.1666(2) 0.33869(14) 0.37245(7) 0.0327(5) Uani 1 1 d . . . . .
H26 H 0.181652 0.301461 0.389303 0.039 Uiso 1 1 calc R U . . .
C22 C 0.3407(3) 0.42283(14) 0.29546(7) 0.0341(5) Uani 1 1 d . . . . .
H22 H 0.327123 0.459042 0.277957 0.041 Uiso 1 1 calc R U . . .
C25 C 0.0501(3) 0.37782(15) 0.37320(8) 0.0381(6) Uani 1 1 d . . . . .
H25 H -0.015698 0.367230 0.390578 0.046 Uiso 1 1 calc R U . . .
C16 C 0.4141(2) 0.35132(15) 0.43643(8) 0.0353(5) Uani 1 1 d . . . . .
H16 H 0.411192 0.360385 0.411196 0.042 Uiso 1 1 calc R U . . .
C18 C 0.4149(3) 0.26868(18) 0.48705(8) 0.0416(7) Uani 1 1 d . . . . .
C19 C 0.5998(2) 0.28409(13) 0.32217(7) 0.0320(5) Uani 1 1 d . . . . .
H19A H 0.588975 0.244577 0.304793 0.038 Uiso 1 1 calc R U . . .
H19B H 0.677696 0.312982 0.314839 0.038 Uiso 1 1 calc R U . . .
C9 C 0.4213(3) 0.10126(14) 0.41038(8) 0.0373(6) Uani 1 1 d . . . . .
H9A H 0.471770 0.060608 0.420809 0.045 Uiso 1 1 calc R U . . .
H9B H 0.328629 0.085213 0.404072 0.045 Uiso 1 1 calc R U . . .
C29 C 0.6793(2) 0.30667(15) 0.38459(7) 0.0337(5) Uani 1 1 d . . . . .
C4 C 0.3158(3) 0.10026(15) 0.33082(8) 0.0403(6) Uani 1 1 d . . . . .
C15 C 0.4202(3) 0.40687(17) 0.46045(9) 0.0448(7) Uani 1 1 d . . . . .
H15 H 0.423086 0.454038 0.451660 0.054 Uiso 1 1 calc R U . . .
C3 C 0.4524(3) 0.08085(15) 0.34569(9) 0.0449(7) Uani 1 1 d . . . . .
H3A H 0.452727 0.030592 0.353187 0.054 Uiso 1 1 calc R U . . .
H3B H 0.520062 0.086862 0.326759 0.054 Uiso 1 1 calc R U . . .
C34 C 0.6767(2) 0.37936(15) 0.37740(8) 0.0366(6) Uani 1 1 d . . . . .
H34 H 0.646692 0.395683 0.354296 0.044 Uiso 1 1 calc R U . . .
C24 C 0.0270(3) 0.43351(15) 0.34853(9) 0.0417(6) Uani 1 1 d . . . . .
H24 H -0.054046 0.460181 0.349499 0.050 Uiso 1 1 calc R U . . .
C30 C 0.7292(3) 0.28501(17) 0.41840(8) 0.0440(7) Uani 1 1 d . . . . .
H30 H 0.736172 0.235945 0.423664 0.053 Uiso 1 1 calc R U . . .
C12 C 0.4145(3) 0.1980(2) 0.49896(8) 0.0488(8) Uani 1 1 d . . . . .
H12 H 0.414050 0.187986 0.524087 0.059 Uiso 1 1 calc R U . . .
C1 C 0.6372(3) 0.13110(15) 0.38352(9) 0.0412(7) Uani 1 1 d . . . . .
H1A H 0.678474 0.084350 0.379032 0.049 Uiso 1 1 calc R U . . .
H1B H 0.656408 0.143878 0.409060 0.049 Uiso 1 1 calc R U . . .
C33 C 0.7175(3) 0.42793(18) 0.40367(9) 0.0455(7) Uani 1 1 d . . . . .
H33 H 0.714725 0.477090 0.398398 0.055 Uiso 1 1 calc R U . . .
C2 C 0.7007(3) 0.18637(15) 0.35889(9) 0.0402(6) Uani 1 1 d . . . . .
H2A H 0.795378 0.194507 0.366961 0.048 Uiso 1 1 calc R U . . .
H2B H 0.701480 0.167775 0.333914 0.048 Uiso 1 1 calc R U . . .
C23 C 0.1199(3) 0.44944(15) 0.32328(8) 0.0394(6) Uani 1 1 d . . . . .
H23 H 0.103245 0.487183 0.306829 0.047 Uiso 1 1 calc R U . . .
C8 C 0.1591(3) 0.19007(17) 0.32222(9) 0.0483(7) Uani 1 1 d . . . . .
H8 H 0.133391 0.237893 0.325852 0.058 Uiso 1 1 calc R U . . .
C35 C 0.750000 0.1277(2) 0.500000 0.0548(12) Uani 1 2 d S T P . .
C11 C 0.4148(3) 0.14422(17) 0.47489(8) 0.0423(7) Uani 1 1 d . . . . .
H11 H 0.414342 0.096533 0.482960 0.051 Uiso 1 1 calc R U . . .
C31 C 0.7687(3) 0.3341(2) 0.44443(9) 0.0530(9) Uani 1 1 d . . . . .
H31 H 0.800807 0.318215 0.467423 0.064 Uiso 1 1 calc R U . . .
N6 N 0.750000 0.1877(2) 0.500000 0.0855(18) Uani 1 2 d S T P . .
C32 C 0.7620(3) 0.4053(2) 0.43735(9) 0.0526(8) Uani 1 1 d . . . . .
H32 H 0.787751 0.438650 0.455443 0.063 Uiso 1 1 calc R U . . .
C7 C 0.0720(3) 0.14634(19) 0.30300(9) 0.0541(8) Uani 1 1 d . . . . .
H7 H -0.011493 0.163747 0.293474 0.065 Uiso 1 1 calc R U . . .
C13 C 0.4193(3) 0.3273(2) 0.51086(9) 0.0543(9) Uani 1 1 d . . . . .
H13 H 0.420263 0.319620 0.536211 0.065 Uiso 1 1 calc R U . . .
C14 C 0.4223(3) 0.3944(2) 0.49768(9) 0.0551(9) Uani 1 1 d . . . . .
H14 H 0.425745 0.433274 0.513951 0.066 Uiso 1 1 calc R U . . .
C5 C 0.2316(4) 0.05329(16) 0.31177(9) 0.0510(8) Uani 1 1 d . . . . .
H5 H 0.258388 0.005576 0.308342 0.061 Uiso 1 1 calc R U . . .
O3 O 0.4112(4) 0.68725(17) 0.26303(13) 0.1150(14) Uani 1 1 d . . . . .
C6 C 0.1088(4) 0.07697(19) 0.29797(9) 0.0544(8) Uani 1 1 d . . . . .
H6 H 0.050263 0.045545 0.285106 0.065 Uiso 1 1 calc R U . . .
O1 O 0.2645(4) 0.6266(2) 0.22437(10) 0.1148(14) Uani 1 1 d . . . . .
C36 C 0.750000 0.0508(2) 0.500000 0.0662(14) Uani 1 2 d S T P . .
H36A H 0.780761 0.033562 0.476669 0.099 Uiso 0.5 1 calc R U P A -1
H36B H 0.658432 0.033562 0.504000 0.099 Uiso 0.5 1 calc R U P A -1
H36C H 0.810808 0.033562 0.519331 0.099 Uiso 0.5 1 calc R U P A -1
O8 O 0.0788(10) 0.0647(3) 0.44692(14) 0.082(3) Uani 0.556(11) 1 d D . P B 1
O6 O 0.0964(9) 0.0533(3) 0.3880(2) 0.105(4) Uani 0.586(14) 1 d D . P B 1
O10 O -0.1041(5) 0.0948(5) 0.4140(4) 0.152(8) Uani 0.552(12) 1 d D . P B 1
O9 O -0.0635(15) 0.0952(10) 0.4391(3) 0.193(11) Uani 0.444(11) 1 d D . P B 2
O11 O -0.0448(8) 0.0807(3) 0.37959(18) 0.060(3) Uani 0.448(12) 1 d D . P B 2
O7 O 0.1188(8) 0.0420(5) 0.4188(6) 0.159(10) Uani 0.414(14) 1 d D . P B 2

loop_
_atom_site_aniso_label
_atom_site_aniso_U_11
_atom_site_aniso_U_22
_atom_site_aniso_U_33
_atom_site_aniso_U_23
_atom_site_aniso_U_13
_atom_site_aniso_U_12
Cu1 0.02621(16) 0.02524(16) 0.03153(17) 0.00858(11) 0.00311(11) 0.00145(10)
Cl2 0.0361(3) 0.0476(4) 0.0353(3) 0.0005(3) 0.0027(2) -0.0086(3)
Cl1 0.0641(5) 0.0422(4) 0.0446(4) 0.0009(3) 0.0079(3) -0.0011(3)
N4 0.0215(9) 0.0359(11) 0.0301(10) 0.0088(9) 0.0013(7) 0.0000(7)
N5 0.0268(9) 0.0259(10) 0.0298(10) 0.0062(8) -0.0008(8) -0.0010(7)
O5 0.0738(15) 0.0410(12) 0.0503(13) -0.0069(10) 0.0023(11) -0.0146(10)
N1 0.0334(11) 0.0304(11) 0.0434(13) 0.0130(9) 0.0099(9) 0.0045(8)
N3 0.0427(12) 0.0328(12) 0.0383(12) 0.0017(10) 0.0001(9) -0.0038(9)
N2 0.0267(10) 0.0324(11) 0.0362(11) 0.0112(9) 0.0067(8) 0.0031(8)
O2 0.0659(15) 0.0587(15) 0.0677(16) 0.0155(12) 0.0283(12) 0.0201(12)
C20 0.0312(12) 0.0269(11) 0.0267(11) 0.0027(9) 0.0006(9) -0.0034(9)
O4 0.0745(18) 0.091(2) 0.0714(18) -0.0282(16) 0.0307(14) 0.0062(15)
C27 0.0270(11) 0.0260(11) 0.0303(12) 0.0039(9) -0.0048(9) -0.0012(8)
C21 0.0369(13) 0.0297(12) 0.0291(12) 0.0050(10) 0.0025(10) -0.0047(9)
C17 0.0183(10) 0.0468(15) 0.0324(12) 0.0042(11) -0.0006(9) -0.0031(9)
C10 0.0195(10) 0.0421(14) 0.0371(13) 0.0162(11) 0.0012(9) -0.0015(9)
C28 0.0323(12) 0.0265(12) 0.0322(12) 0.0055(10) -0.0048(9) -0.0009(9)
C26 0.0286(12) 0.0335(13) 0.0360(13) 0.0073(11) -0.0004(10) -0.0001(9)
C22 0.0429(14) 0.0294(12) 0.0297(12) 0.0077(10) -0.0019(10) -0.0023(10)
C25 0.0263(12) 0.0440(15) 0.0439(15) 0.0077(12) 0.0006(10) 0.0012(10)
C16 0.0244(11) 0.0426(15) 0.0388(14) 0.0001(11) -0.0012(10) -0.0033(10)
C18 0.0228(11) 0.069(2) 0.0331(14) 0.0073(13) -0.0032(10) -0.0077(11)
C19 0.0327(12) 0.0332(13) 0.0305(12) 0.0070(10) 0.0090(10) 0.0022(9)
C9 0.0334(13) 0.0333(13) 0.0457(15) 0.0182(12) 0.0098(11) 0.0033(10)
C29 0.0189(10) 0.0461(15) 0.0364(13) 0.0102(11) 0.0046(9) -0.0012(9)
C4 0.0537(16) 0.0308(13) 0.0370(14) 0.0044(11) 0.0118(12) -0.0063(11)
C15 0.0309(13) 0.0525(18) 0.0509(17) -0.0083(14) -0.0018(12) -0.0066(11)
C3 0.0576(18) 0.0286(13) 0.0495(17) 0.0051(12) 0.0172(14) 0.0059(12)
C34 0.0249(12) 0.0430(15) 0.0417(14) 0.0068(12) -0.0007(10) -0.0025(10)
C24 0.0314(13) 0.0402(15) 0.0533(17) 0.0076(13) -0.0025(12) 0.0077(11)
C30 0.0263(12) 0.0600(19) 0.0456(16) 0.0194(14) -0.0020(11) -0.0093(11)
C12 0.0330(14) 0.082(2) 0.0316(14) 0.0203(15) -0.0045(11) -0.0100(14)
C1 0.0306(13) 0.0365(14) 0.0572(18) 0.0196(13) 0.0118(12) 0.0106(10)
C33 0.0290(13) 0.0549(18) 0.0525(17) -0.0016(14) 0.0005(12) -0.0086(12)
C2 0.0314(13) 0.0380(14) 0.0519(17) 0.0158(13) 0.0140(11) 0.0090(10)
C23 0.0387(14) 0.0332(14) 0.0458(16) 0.0074(12) -0.0054(11) 0.0055(10)
C8 0.0465(16) 0.0441(17) 0.0537(18) -0.0047(14) -0.0109(14) -0.0013(12)
C35 0.036(2) 0.042(2) 0.087(4) 0.000 0.006(2) 0.000
C11 0.0286(12) 0.0581(18) 0.0402(15) 0.0260(14) -0.0020(10) -0.0055(11)
C31 0.0295(14) 0.089(3) 0.0404(16) 0.0177(16) -0.0051(11) -0.0198(14)
N6 0.043(2) 0.044(3) 0.170(6) 0.000 0.004(3) 0.000
C32 0.0324(14) 0.080(2) 0.0456(17) -0.0031(16) -0.0003(12) -0.0200(14)
C7 0.0512(18) 0.060(2) 0.0505(18) -0.0054(16) -0.0066(14) -0.0130(15)
C13 0.0347(15) 0.094(3) 0.0341(15) -0.0097(16) -0.0057(11) -0.0145(15)
C14 0.0382(15) 0.076(2) 0.0512(19) -0.0206(18) -0.0036(13) -0.0152(15)
C5 0.077(2) 0.0338(15) 0.0424(16) -0.0020(13) 0.0159(15) -0.0153(14)
O3 0.129(3) 0.0467(17) 0.169(4) -0.009(2) -0.005(3) -0.0247(18)
C6 0.067(2) 0.056(2) 0.0402(16) -0.0017(15) 0.0033(14) -0.0250(16)
O1 0.104(3) 0.155(4) 0.084(2) 0.021(2) -0.030(2) 0.007(3)
C36 0.083(4) 0.035(2) 0.081(4) 0.000 0.003(3) 0.000
O8 0.159(8) 0.039(3) 0.047(3) 0.003(2) -0.035(3) 0.017(3)
O6 0.156(8) 0.065(4) 0.098(5) -0.059(4) 0.086(5) -0.060(5)
O10 0.018(2) 0.123(7) 0.31(2) 0.121(9) -0.031(5) -0.003(3)
O9 0.152(13) 0.33(2) 0.097(8) -0.129(11) 0.094(8) -0.177(14)
O11 0.070(5) 0.045(3) 0.064(4) -0.011(3) -0.020(3) -0.006(3)
O7 0.039(5) 0.081(6) 0.35(3) 0.129(11) -0.086(9) -0.027(4)

loop_
_atom_type_symbol
_atom_type_description
_atom_type_scat_dispersion_real
_atom_type_scat_dispersion_imag
_atom_type_scat_source
C C 0.0033 0.0016 'International Tables Vol C Tables 4.2.6.8 and 6.1.1.4'
H H 0.0000 0.0000 'International Tables Vol C Tables 4.2.6.8 and 6.1.1.4'
Cl Cl 0.1484 0.1585 'International Tables Vol C Tables 4.2.6.8 and 6.1.1.4'
Cu Cu 0.3201 1.2651 'International Tables Vol C Tables 4.2.6.8 and 6.1.1.4'
N N 0.0061 0.0033 'International Tables Vol C Tables 4.2.6.8 and 6.1.1.4'
O O 0.0106 0.0060 'International Tables Vol C Tables 4.2.6.8 and 6.1.1.4'

loop_
_exptl_crystal_face_index_h
_exptl_crystal_face_index_k
_exptl_crystal_face_index_l
_exptl_crystal_face_perp_dist
14 -1 -3 0.0831
0 -5 -51 0.0573
-14 0 -3 0.0883
0 5 51 0.0521
14 1 10 0.0787
2 26 -9 0.0141
0 -26 10 0.0157
0 26 -10 0.0122

loop_
_geom_angle_atom_site_label_1
_geom_angle_atom_site_label_2
_geom_angle_atom_site_label_3
_geom_angle
_geom_angle_site_symmetry_1
_geom_angle_site_symmetry_3
_geom_angle_publ_flag
N4 Cu1 N2 100.54(8) . . ?
N5 Cu1 N4 113.56(8) . . ?
N5 Cu1 N1 160.99(9) . . ?
N5 Cu1 N3 95.00(9) . . ?
N5 Cu1 N2 80.88(8) . . ?
N1 Cu1 N4 82.63(9) . . ?
N1 Cu1 N3 82.74(10) . . ?
N1 Cu1 N2 86.52(8) . . ?
N3 Cu1 N4 124.44(9) . . ?
N3 Cu1 N2 131.53(9) . . ?
O5 Cl2 O8 107.2(3) . . ?
O5 Cl2 O11 108.9(3) . . ?
O6 Cl2 O5 107.1(2) . . ?
O6 Cl2 O8 101.7(5) . . ?
O10 Cl2 O5 114.1(4) . . ?
O10 Cl2 O8 106.2(6) . . ?
O10 Cl2 O6 119.3(8) . . ?
O9 Cl2 O5 109.0(7) . . ?
O9 Cl2 O11 104.2(6) . . ?
O7 Cl2 O5 116.2(3) . . ?
O7 Cl2 O9 110.2(12) . . ?
O7 Cl2 O11 107.7(9) . . ?
O2 Cl1 O4 108.07(17) . . ?
O2 Cl1 O1 109.0(2) . . ?
O3 Cl1 O2 108.6(2) . . ?
O3 Cl1 O4 111.4(2) . . ?
O3 Cl1 O1 110.4(3) . . ?
O1 Cl1 O4 109.2(2) . . ?
C17 N4 Cu1 132.18(17) . . ?
C10 N4 Cu1 109.02(17) . . ?
C10 N4 C17 118.7(2) . . ?
C20 N5 Cu1 111.15(16) . . ?
C20 N5 C27 120.1(2) . . ?
C27 N5 Cu1 127.41(16) . . ?
C9 N1 Cu1 105.08(15) . . ?
C3 N1 Cu1 108.42(17) . . ?
C3 N1 C9 111.1(2) . . ?
C3 N1 C1 112.2(2) . . ?
C1 N1 Cu1 109.15(16) . . ?
C1 N1 C9 110.6(2) . . ?
C4 N3 Cu1 112.56(19) . . ?
C4 N3 C8 118.4(3) . . ?
C8 N3 Cu1 128.9(2) . . ?
C19 N2 Cu1 95.59(14) . . ?
C19 N2 C2 113.1(2) . . ?
C29 N2 Cu1 114.67(15) . . ?
C29 N2 C19 114.0(2) . . ?
C29 N2 C2 114.6(2) . . ?
C2 N2 Cu1 102.89(15) . . ?
N5 C20 C21 122.2(2) . . ?
N5 C20 C19 116.9(2) . . ?
C21 C20 C19 120.9(2) . . ?
N5 C27 C28 120.2(2) . . ?
N5 C27 C26 119.7(2) . . ?
C26 C27 C28 120.1(2) . . ?
C20 C21 H21 120.4 . . ?
C22 C21 C20 119.2(2) . . ?
C22 C21 H21 120.4 . . ?
N4 C17 C16 120.0(2) . . ?
N4 C17 C18 121.3(2) . . ?
C16 C17 C18 118.7(3) . . ?
N4 C10 C9 116.8(2) . . ?
N4 C10 C11 122.7(3) . . ?
C11 C10 C9 120.5(2) . . ?
C27 C28 C22 118.0(2) . . ?
C27 C28 C23 118.7(2) . . ?
C22 C28 C23 123.3(2) . . ?
C27 C26 H26 120.3 . . ?
C25 C26 C27 119.4(2) . . ?
C25 C26 H26 120.3 . . ?
C21 C22 C28 120.2(2) . . ?
C21 C22 H22 119.9 . . ?
C28 C22 H22 119.9 . . ?
C26 C25 H25 119.6 . . ?
C26 C25 C24 120.8(3) . . ?
C24 C25 H25 119.6 . . ?
C17 C16 H16 119.9 . . ?
C15 C16 C17 120.3(3) . . ?
C15 C16 H16 119.9 . . ?
C12 C18 C17 117.5(3) . . ?
C12 C18 C13 123.2(3) . . ?
C13 C18 C17 119.3(3) . . ?
N2 C19 C20 110.8(2) . . ?
N2 C19 H19A 109.5 . . ?
N2 C19 H19B 109.5 . . ?
C20 C19 H19A 109.5 . . ?
C20 C19 H19B 109.5 . . ?
H19A C19 H19B 108.1 . . ?
N1 C9 C10 110.4(2) . . ?
N1 C9 H9A 109.6 . . ?
N1 C9 H9B 109.6 . . ?
C10 C9 H9A 109.6 . . ?
C10 C9 H9B 109.6 . . ?
H9A C9 H9B 108.1 . . ?
C34 C29 N2 122.0(2) . . ?
C30 C29 N2 120.3(3) . . ?
C30 C29 C34 117.6(3) . . ?
N3 C4 C3 115.2(3) . . ?
N3 C4 C5 121.2(3) . . ?
C5 C4 C3 123.6(3) . . ?
C16 C15 H15 119.7 . . ?
C16 C15 C14 120.5(3) . . ?
C14 C15 H15 119.7 . . ?
N1 C3 C4 110.2(2) . . ?
N1 C3 H3A 109.6 . . ?
N1 C3 H3B 109.6 . . ?
C4 C3 H3A 109.6 . . ?
C4 C3 H3B 109.6 . . ?
H3A C3 H3B 108.1 . . ?
C29 C34 H34 119.6 . . ?
C33 C34 C29 120.8(3) . . ?
C33 C34 H34 119.6 . . ?
C25 C24 H24 119.7 . . ?
C23 C24 C25 120.5(2) . . ?
C23 C24 H24 119.7 . . ?
C29 C30 H30 119.5 . . ?
C31 C30 C29 121.0(3) . . ?
C31 C30 H30 119.5 . . ?
C18 C12 H12 119.8 . . ?
C11 C12 C18 120.5(3) . . ?
C11 C12 H12 119.8 . . ?
N1 C1 H1A 109.3 . . ?
N1 C1 H1B 109.3 . . ?
N1 C1 C2 111.6(2) . . ?
H1A C1 H1B 108.0 . . ?
C2 C1 H1A 109.3 . . ?
C2 C1 H1B 109.3 . . ?
C34 C33 H33 119.7 . . ?
C32 C33 C34 120.5(3) . . ?
C32 C33 H33 119.7 . . ?
N2 C2 C1 112.4(2) . . ?
N2 C2 H2A 109.1 . . ?
N2 C2 H2B 109.1 . . ?
C1 C2 H2A 109.1 . . ?
C1 C2 H2B 109.1 . . ?
H2A C2 H2B 107.9 . . ?
C28 C23 H23 119.8 . . ?
C24 C23 C28 120.4(2) . . ?
C24 C23 H23 119.8 . . ?
N3 C8 H8 118.4 . . ?
N3 C8 C7 123.1(3) . . ?
C7 C8 H8 118.4 . . ?
N6 C35 C36 180.0 . . ?
C10 C11 H11 120.4 . . ?
C12 C11 C10 119.2(3) . . ?
C12 C11 H11 120.4 . . ?
C30 C31 H31 119.6 . . ?
C32 C31 C30 120.8(3) . . ?
C32 C31 H31 119.6 . . ?
C33 C32 H32 120.4 . . ?
C31 C32 C33 119.3(3) . . ?
C31 C32 H32 120.4 . . ?
C8 C7 H7 120.8 . . ?
C6 C7 C8 118.4(3) . . ?
C6 C7 H7 120.8 . . ?
C18 C13 H13 119.8 . . ?
C14 C13 C18 120.5(3) . . ?
C14 C13 H13 119.8 . . ?
C15 C14 H14 119.7 . . ?
C13 C14 C15 120.7(3) . . ?
C13 C14 H14 119.7 . . ?
C4 C5 H5 120.3 . . ?
C6 C5 C4 119.3(3) . . ?
C6 C5 H5 120.3 . . ?
C7 C6 C5 119.5(3) . . ?
C7 C6 H6 120.2 . . ?
C5 C6 H6 120.2 . . ?
C35 C36 H36A 109.5 . . ?
C35 C36 H36B 109.5 . . ?
C35 C36 H36C 109.5 . . ?
H36A C36 H36B 109.5 . . ?
H36A C36 H36C 109.5 . . ?
H36B C36 H36C 109.5 . . ?

loop_
_geom_bond_atom_site_label_1
_geom_bond_atom_site_label_2
_geom_bond_distance
_geom_bond_site_symmetry_2
_geom_bond_publ_flag
Cu1 N4 2.111(2) . ?
Cu1 N5 1.9640(19) . ?
Cu1 N1 1.982(2) . ?
Cu1 N3 2.047(2) . ?
Cu1 N2 2.219(2) . ?
Cl2 O5 1.427(2) . ?
Cl2 O8 1.444(5) . ?
Cl2 O6 1.396(5) . ?
Cl2 O10 1.346(5) . ?
Cl2 O9 1.363(7) . ?
Cl2 O11 1.466(5) . ?
Cl2 O7 1.343(8) . ?
Cl1 O2 1.410(2) . ?
Cl1 O4 1.435(3) . ?
Cl1 O3 1.408(3) . ?
Cl1 O1 1.414(3) . ?
N4 C17 1.375(3) . ?
N4 C10 1.329(3) . ?
N5 C20 1.326(3) . ?
N5 C27 1.381(3) . ?
N1 C9 1.491(3) . ?
N1 C3 1.485(4) . ?
N1 C1 1.489(3) . ?
N3 C4 1.349(4) . ?
N3 C8 1.349(4) . ?
N2 C19 1.486(3) . ?
N2 C29 1.447(4) . ?
N2 C2 1.497(3) . ?
C20 C21 1.406(3) . ?
C20 C19 1.519(3) . ?
C27 C28 1.415(3) . ?
C27 C26 1.414(3) . ?
C21 H21 0.9500 . ?
C21 C22 1.361(4) . ?
C17 C16 1.416(4) . ?
C17 C18 1.421(4) . ?
C10 C9 1.502(4) . ?
C10 C11 1.407(4) . ?
C28 C22 1.417(4) . ?
C28 C23 1.420(4) . ?
C26 H26 0.9500 . ?
C26 C25 1.372(4) . ?
C22 H22 0.9500 . ?
C25 H25 0.9500 . ?
C25 C24 1.409(4) . ?
C16 H16 0.9500 . ?
C16 C15 1.377(4) . ?
C18 C12 1.407(5) . ?
C18 C13 1.416(5) . ?
C19 H19A 0.9900 . ?
C19 H19B 0.9900 . ?
C9 H9A 0.9900 . ?
C9 H9B 0.9900 . ?
C29 C34 1.400(4) . ?
C29 C30 1.396(4) . ?
C4 C3 1.494(4) . ?
C4 C5 1.398(4) . ?
C15 H15 0.9500 . ?
C15 C14 1.399(5) . ?
C3 H3A 0.9900 . ?
C3 H3B 0.9900 . ?
C34 H34 0.9500 . ?
C34 C33 1.391(4) . ?
C24 H24 0.9500 . ?
C24 C23 1.364(4) . ?
C30 H30 0.9500 . ?
C30 C31 1.387(5) . ?
C12 H12 0.9500 . ?
C12 C11 1.352(5) . ?
C1 H1A 0.9900 . ?
C1 H1B 0.9900 . ?
C1 C2 1.533(4) . ?
C33 H33 0.9500 . ?
C33 C32 1.380(5) . ?
C2 H2A 0.9900 . ?
C2 H2B 0.9900 . ?
C23 H23 0.9500 . ?
C8 H8 0.9500 . ?
C8 C7 1.380(4) . ?
C35 N6 1.136(6) . ?
C35 C36 1.453(6) . ?
C11 H11 0.9500 . ?
C31 H31 0.9500 . ?
C31 C32 1.373(5) . ?
C32 H32 0.9500 . ?
C7 H7 0.9500 . ?
C7 C6 1.375(5) . ?
C13 H13 0.9500 . ?
C13 C14 1.361(5) . ?
C14 H14 0.9500 . ?
C5 H5 0.9500 . ?
C5 C6 1.383(5) . ?
C6 H6 0.9500 . ?
C36 H36A 0.9800 . ?
C36 H36B 0.9800 . ?
C36 H36C 0.9800 . ?

loop_
_geom_torsion_atom_site_label_1
_geom_torsion_atom_site_label_2
_geom_torsion_atom_site_label_3
_geom_torsion_atom_site_label_4
_geom_torsion
_geom_torsion_site_symmetry_1
_geom_torsion_site_symmetry_2
_geom_torsion_site_symmetry_3
_geom_torsion_site_symmetry_4
_geom_torsion_publ_flag
Cu1 N4 C17 C16 0.5(3) . . . . ?
Cu1 N4 C17 C18 -177.49(17) . . . . ?
Cu1 N4 C10 C9 0.0(2) . . . . ?
Cu1 N4 C10 C11 -179.95(19) . . . . ?
Cu1 N5 C20 C21 165.41(19) . . . . ?
Cu1 N5 C20 C19 -13.5(3) . . . . ?
Cu1 N5 C27 C28 -163.95(18) . . . . ?
Cu1 N5 C27 C26 15.4(3) . . . . ?
Cu1 N1 C9 C10 -42.2(2) . . . . ?
Cu1 N1 C3 C4 -35.8(3) . . . . ?
Cu1 N1 C1 C2 -38.0(3) . . . . ?
Cu1 N3 C4 C3 -6.2(3) . . . . ?
Cu1 N3 C4 C5 175.6(2) . . . . ?
Cu1 N3 C8 C7 -175.2(3) . . . . ?
Cu1 N2 C19 C20 45.2(2) . . . . ?
Cu1 N2 C29 C34 -95.3(2) . . . . ?
Cu1 N2 C29 C30 81.5(3) . . . . ?
Cu1 N2 C2 C1 -31.2(3) . . . . ?
N4 C17 C16 C15 -177.2(2) . . . . ?
N4 C17 C18 C12 -1.3(4) . . . . ?
N4 C17 C18 C13 178.1(2) . . . . ?
N4 C10 C9 N1 28.5(3) . . . . ?
N4 C10 C11 C12 -2.3(4) . . . . ?
N5 C20 C21 C22 1.0(4) . . . . ?
N5 C20 C19 N2 -26.9(3) . . . . ?
N5 C27 C28 C22 0.3(4) . . . . ?
N5 C27 C28 C23 179.5(2) . . . . ?
N5 C27 C26 C25 -179.1(2) . . . . ?
N1 C1 C2 N2 48.3(4) . . . . ?
N3 C4 C3 N1 28.0(3) . . . . ?
N3 C4 C5 C6 0.3(4) . . . . ?
N3 C8 C7 C6 0.5(5) . . . . ?
N2 C29 C34 C33 174.4(2) . . . . ?
N2 C29 C30 C31 -174.0(2) . . . . ?
C20 N5 C27 C28 1.8(3) . . . . ?
C20 N5 C27 C26 -178.9(2) . . . . ?
C20 C21 C22 C28 1.1(4) . . . . ?
C27 N5 C20 C21 -2.5(4) . . . . ?
C27 N5 C20 C19 178.6(2) . . . . ?
C27 C28 C22 C21 -1.7(4) . . . . ?
C27 C28 C23 C24 -0.4(4) . . . . ?
C27 C26 C25 C24 -0.5(4) . . . . ?
C21 C20 C19 N2 154.2(2) . . . . ?
C17 N4 C10 C9 -177.5(2) . . . . ?
C17 N4 C10 C11 2.6(3) . . . . ?
C17 C16 C15 C14 -1.1(4) . . . . ?
C17 C18 C12 C11 1.6(4) . . . . ?
C17 C18 C13 C14 -0.6(4) . . . . ?
C10 N4 C17 C16 177.2(2) . . . . ?
C10 N4 C17 C18 -0.8(3) . . . . ?
C28 C27 C26 C25 0.3(4) . . . . ?
C26 C27 C28 C22 -179.0(2) . . . . ?
C26 C27 C28 C23 0.1(4) . . . . ?
C26 C25 C24 C23 0.3(5) . . . . ?
C22 C28 C23 C24 178.8(3) . . . . ?
C25 C24 C23 C28 0.2(5) . . . . ?
C16 C17 C18 C12 -179.3(2) . . . . ?
C16 C17 C18 C13 0.1(4) . . . . ?
C16 C15 C14 C13 0.5(5) . . . . ?
C18 C17 C16 C15 0.8(4) . . . . ?
C18 C12 C11 C10 0.1(4) . . . . ?
C18 C13 C14 C15 0.4(5) . . . . ?
C19 N2 C29 C34 13.5(3) . . . . ?
C19 N2 C29 C30 -169.7(2) . . . . ?
C19 N2 C2 C1 -133.1(3) . . . . ?
C19 C20 C21 C22 179.9(2) . . . . ?
C9 N1 C3 C4 79.2(3) . . . . ?
C9 N1 C1 C2 -153.2(2) . . . . ?
C9 C10 C11 C12 177.7(2) . . . . ?
C29 N2 C19 C20 -75.0(2) . . . . ?
C29 N2 C2 C1 93.9(3) . . . . ?
C29 C34 C33 C32 0.3(4) . . . . ?
C29 C30 C31 C32 -1.2(4) . . . . ?
C4 N3 C8 C7 0.2(5) . . . . ?
C4 C5 C6 C7 0.4(5) . . . . ?
C3 N1 C9 C10 -159.3(2) . . . . ?
C3 N1 C1 C2 82.1(3) . . . . ?
C3 C4 C5 C6 -177.7(3) . . . . ?
C34 C29 C30 C31 3.0(4) . . . . ?
C34 C33 C32 C31 1.5(4) . . . . ?
C30 C29 C34 C33 -2.5(4) . . . . ?
C30 C31 C32 C33 -1.1(4) . . . . ?
C12 C18 C13 C14 178.7(3) . . . . ?
C1 N1 C9 C10 75.4(3) . . . . ?
C1 N1 C3 C4 -156.4(2) . . . . ?
C2 N2 C19 C20 151.8(2) . . . . ?
C2 N2 C29 C34 146.1(2) . . . . ?
C2 N2 C29 C30 -37.1(3) . . . . ?
C23 C28 C22 C21 179.2(3) . . . . ?
C8 N3 C4 C3 177.6(3) . . . . ?
C8 N3 C4 C5 -0.6(4) . . . . ?
C8 C7 C6 C5 -0.8(5) . . . . ?
C11 C10 C9 N1 -151.6(2) . . . . ?
C13 C18 C12 C11 -177.8(3) . . . . ?
C5 C4 C3 N1 -153.9(3) . . . . ?

loop_
_exptl_oxdiff_crystal_face_indexfrac_h
_exptl_oxdiff_crystal_face_indexfrac_k
_exptl_oxdiff_crystal_face_indexfrac_l
_exptl_oxdiff_crystal_face_x
_exptl_oxdiff_crystal_face_y
_exptl_oxdiff_crystal_face_z
13.9672 -0.8165 -3.2627 -0.0232 0.2602 0.9653
-0.0213 -4.9849 -51.3095 -0.0769 0.9719 -0.2226
-13.9402 0.2370 -2.6919 0.0143 -0.1470 -0.9890
0.3217 4.9705 51.2714 0.0765 -0.9669 0.2435
13.6273 0.6908 10.2918 -0.0089 -0.0032 1.0000
1.9308 26.0403 -8.5079 -0.9902 -0.0792 0.1150
-0.2424 -26.1566 9.8606 0.9968 0.0795 0.0091
0.4902 26.1646 -9.6742 -0.9968 -0.0795 0.0091
